data_2022137
loop_
_publ_author_name
'Okuniewski, Andrzej'
'Rosiak, Damian'
'Chojnacki, Jaros\/law'

_publ_section_title
;
 Impact of the anion and chalcogen on the crystal structure and properties
 of 4,6-dimethyl-2-pyrimido(thio)nium halides
;
_journal_coeditor_code WP3004
_journal_issue 5
_journal_name_full 'Acta Crystallographica Section C'
_journal_page_first 468
_journal_page_last 475
_journal_paper_doi 10.1107/S2053229620005525
_journal_volume 76
_journal_year 2020
_chemical_formula_iupac 'C6 H9 N2 S +, F2 H -, C H4 N2 S'
_chemical_formula_moiety 'C6 H9 N2 S +, F2 H -, C H4 N2 S'
_chemical_formula_sum 'C7 H14 F2 N4 S2'
_chemical_formula_weight 256.34
_chemical_name_common
;
4,6-Dimethyl-2-pyrimidothionium bifluoride--thiourea (1/1)
;
_chemical_name_systematic
;
4,6-Dimethyl-2-sulfanylidene-2,3-dihydropyrimidin-1-ium bifluoride--thiourea
(1/1)
;
_space_group_crystal_system monoclinic
_space_group_IT_number 11
_space_group_name_Hall '-P 2yb'
_space_group_name_H-M_alt 'P 1 21/m 1'
_atom_sites_solution_hydrogens mixed
_atom_sites_solution_primary dual
_audit_creation_method
;
Olex2 1.2
(compiled 2018.05.29 svn.r3508 for OlexSys, GUI svn.r5506)
;
_cell_angle_alpha 90
_cell_angle_beta 99.355(15)
_cell_angle_gamma 90
_cell_formula_units_Z 2
_cell_length_a 6.3876(11)
_cell_length_b 8.8268(13)
_cell_length_c 10.500(2)
_cell_measurement_reflns_used 1229
_cell_measurement_temperature 120
_cell_measurement_theta_max 28.66
_cell_measurement_theta_min 3.11
_cell_volume 584.14(17)
_computing_cell_refinement
;
X-AREA (Stoe & Cie, 2009)
;
_computing_data_collection
;
X-AREA (Stoe & Cie, 2009)
;
_computing_data_reduction
;
X-RED32 (Stoe & Cie, 2009)
;
_computing_molecular_graphics
;
OLEX2 (Dolomanov <i>et al.</i>,  2009)
;
_computing_publication_material
;
OLEX2 (Dolomanov <i>et al.</i>,  2009)
;
_computing_structure_refinement
;
SHELXL2018 (Sheldrick, 2015b)
;
_computing_structure_solution
;
SHELXT (Sheldrick, 2015a)
;
_diffrn_ambient_temperature 120.0
_diffrn_detector 'image plate (34 cm diameter)'
_diffrn_detector_area_resol_mean 6.67
_diffrn_measured_fraction_theta_full 0.979
_diffrn_measured_fraction_theta_max 0.977
_diffrn_measurement_device '2-circle goniometer'
_diffrn_measurement_device_type 'Stoe IPDS 2T'
_diffrn_measurement_method 'rotation method'
_diffrn_radiation_monochromator 'parabolic x-ray mirror'
_diffrn_radiation_probe x-ray
_diffrn_radiation_type MoK\a
_diffrn_radiation_wavelength 0.71073
_diffrn_reflns_av_R_equivalents 0.0468
_diffrn_reflns_av_unetI/netI 0.0341
_diffrn_reflns_limit_h_max 8
_diffrn_reflns_limit_h_min -7
_diffrn_reflns_limit_k_max 11
_diffrn_reflns_limit_k_min -10
_diffrn_reflns_limit_l_max 13
_diffrn_reflns_limit_l_min -13
_diffrn_reflns_number 3316
_diffrn_reflns_theta_full 25.242
_diffrn_reflns_theta_max 28.413
_diffrn_reflns_theta_min 3.934
_diffrn_source 'microfocus sealed X-ray tube'
_diffrn_source_current 1.000
_diffrn_source_power 0.050
_diffrn_source_voltage 50
_exptl_absorpt_coefficient_mu 0.46
_exptl_absorpt_correction_T_max 0.9674
_exptl_absorpt_correction_T_min 0.8528
_exptl_absorpt_correction_type integration
_exptl_absorpt_process_details
;
[X-RED32 (Stoe & Cie, 2009), analogous to Coppens (1970)]
;
_exptl_crystal_colour yellow
_exptl_crystal_density_diffrn 1.457
_exptl_crystal_description plate
_exptl_crystal_F_000 268
_exptl_crystal_size_max 0.32
_exptl_crystal_size_mid 0.2
_exptl_crystal_size_min 0.07
_refine_diff_density_max 0.553
_refine_diff_density_min -0.486
_refine_ls_extinction_method none
_refine_ls_goodness_of_fit_ref 1.180
_refine_ls_hydrogen_treatment mixed
_refine_ls_matrix_type full
_refine_ls_number_parameters 80
_refine_ls_number_reflns 1532
_refine_ls_number_restraints 0
_refine_ls_restrained_S_all 1.180
_refine_ls_R_factor_all 0.0749
_refine_ls_R_factor_gt 0.0707
_refine_ls_shift/su_max 0.000
_refine_ls_shift/su_mean 0.000
_refine_ls_structure_factor_coef Fsqd
_refine_ls_weighting_details 'w=1/[\s^2^(Fo^2^)+(0.0998P)^2^+1.0253P] where P=(Fo^2^+2Fc^2^)/3'
_refine_ls_weighting_scheme calc
_refine_ls_wR_factor_gt 0.2168
_refine_ls_wR_factor_ref 0.2199
_reflns_number_gt 1375
_reflns_number_total 1532
_reflns_threshold_expression 'I > 2\s(I)'
_cod_data_source_file wp3004sup1.cif
_cod_data_source_block 6
_cod_original_cell_volume 584.15(17)
_cod_original_sg_symbol_H-M 'P 21/m'
_cod_database_code 2022137
_shelx_space_group_comment
;
The symmetry employed for this shelxl refinement is uniquely defined
by the following loop, which should always be used as a source of
symmetry information in preference to the above space-group names.
They are only intended as comments.
;
_shelx_estimated_absorpt_t_min 0.868
_shelx_estimated_absorpt_t_max 0.969

loop_
_space_group_symop_operation_xyz
'x, y, z'
'-x, y+1/2, -z'
'-x, -y, -z'
'x, -y-1/2, z'

loop_
_atom_site_type_symbol
_atom_site_label
_atom_site_fract_x
_atom_site_fract_y
_atom_site_fract_z
_atom_site_U_iso_or_equiv
_atom_site_adp_type
_atom_site_calc_flag
_atom_site_occupancy
_atom_site_disorder_assembly
_atom_site_disorder_group
S S1T 0.5456(2) 0.750000 1.04796(11) 0.0367(4) Uani d 1 . .
S S1 0.3578(2) 0.250000 0.63525(12) 0.0424(4) Uani d 1 . .
F F1 0.2389(4) 0.6231(2) 0.5513(2) 0.0494(6) Uani d 1 . .
N N1T 0.4051(4) 0.6196(3) 0.8226(3) 0.0321(6) Uani d 1 . .
H H1TA 0.355387 0.620829 0.739409 0.038 Uiso calc 1 . .
H H1TB 0.429412 0.532580 0.863319 0.038 Uiso calc 1 . .
N N2 0.2256(4) 0.3803(3) 0.4084(3) 0.0343(6) Uani d 1 . .
H H2 0.252236 0.466934 0.449253 0.041 Uiso calc 1 . .
C C1T 0.4438(6) 0.750000 0.8874(4) 0.0281(8) Uani d 1 . .
C C4 0.1035(6) 0.250000 0.2147(4) 0.0299(9) Uani d 1 . .
H H4 0.046347 0.250000 0.125352 0.036 Uiso calc 1 . .
C C3 0.1457(5) 0.3849(4) 0.2805(3) 0.0312(7) Uani d 1 . .
C C7 0.1049(5) 0.5375(4) 0.2222(4) 0.0377(7) Uani d 1 . .
H H7A -0.001766 0.589839 0.263414 0.056 Uiso calc 1 . .
H H7B 0.052706 0.527184 0.129569 0.056 Uiso calc 1 . .
H H7C 0.236850 0.596255 0.235186 0.056 Uiso calc 1 . .
C C1 0.2672(7) 0.250000 0.4777(5) 0.0357(10) Uani d 1 . .
H H1 0.261(15) 0.750000 0.545(8) 0.08(3) Uiso d 1 . .

loop_
_atom_site_aniso_label
_atom_site_aniso_U_11
_atom_site_aniso_U_22
_atom_site_aniso_U_33
_atom_site_aniso_U_12
_atom_site_aniso_U_13
_atom_site_aniso_U_23
S1T 0.0486(7) 0.0226(6) 0.0379(6) 0.000 0.0044(5) 0.000
S1 0.0433(7) 0.0448(8) 0.0376(6) 0.000 0.0023(5) 0.000
F1 0.0736(16) 0.0302(11) 0.0444(12) -0.0082(11) 0.0092(10) -0.0031(9)
N1T 0.0333(13) 0.0207(12) 0.0411(14) -0.0006(10) 0.0031(10) -0.0007(10)
N2 0.0333(13) 0.0276(14) 0.0421(14) -0.0011(10) 0.0066(11) -0.0023(10)
C1T 0.0260(18) 0.0223(19) 0.035(2) 0.000 0.0037(15) 0.000
C4 0.0264(18) 0.024(2) 0.039(2) 0.000 0.0062(16) 0.000
C3 0.0273(13) 0.0259(15) 0.0414(16) -0.0020(11) 0.0083(11) 0.0001(11)
C7 0.0381(16) 0.0232(15) 0.0515(19) -0.0008(12) 0.0068(13) 0.0017(13)
C1 0.033(2) 0.036(2) 0.038(2) 0.000 0.0056(17) 0.000

loop_
_atom_type_symbol
_atom_type_description
_atom_type_scat_dispersion_real
_atom_type_scat_dispersion_imag
_atom_type_scat_source
C C 0.0033 0.0016 'International Tables Vol C Tables 4.2.6.8 and 6.1.1.4'
H H 0.0000 0.0000 'International Tables Vol C Tables 4.2.6.8 and 6.1.1.4'
F F 0.0171 0.0103 'International Tables Vol C Tables 4.2.6.8 and 6.1.1.4'
N N 0.0061 0.0033 'International Tables Vol C Tables 4.2.6.8 and 6.1.1.4'
S S 0.1246 0.1234 'International Tables Vol C Tables 4.2.6.8 and 6.1.1.4'

loop_
_geom_angle_atom_site_label_1
_geom_angle_atom_site_label_2
_geom_angle_atom_site_label_3
_geom_angle_site_symmetry_1
_geom_angle_site_symmetry_3
_geom_angle
_geom_angle_publ_flag
H1TA N1T H1TB . . 120.0 ?
C1T N1T H1TA . . 120.0 ?
C1T N1T H1TB . . 120.0 ?
C3 N2 H2 . . 117.9 ?
C3 N2 C1 . . 124.2(3) ?
C1 N2 H2 . . 117.9 ?
N1T C1T S1T . . 120.7(2) ?
N1T C1T S1T 4_575 . 120.7(2) ?
N1T C1T N1T 4_575 . 118.5(4) ?
C3 C4 H4 4_565 . 120.4 ?
C3 C4 H4 . . 120.4 ?
C3 C4 C3 4_565 . 119.1(4) ?
N2 C3 C4 . . 118.7(3) ?
N2 C3 C7 . . 116.6(3) ?
C4 C3 C7 . . 124.7(3) ?
C3 C7 H7A . . 109.5 ?
C3 C7 H7B . . 109.5 ?
C3 C7 H7C . . 109.5 ?
H7A C7 H7B . . 109.5 ?
H7A C7 H7C . . 109.5 ?
H7B C7 H7C . . 109.5 ?
N2 C1 S1 4_565 . 122.5(2) ?
N2 C1 S1 . . 122.5(2) ?
N2 C1 N2 . 4_565 115.0(4) ?

loop_
_geom_bond_atom_site_label_1
_geom_bond_atom_site_label_2
_geom_bond_site_symmetry_2
_geom_bond_distance
_geom_bond_publ_flag
S1T C1T . 1.706(4) ?
S1 C1 . 1.662(5) ?
F1 H1 . 1.132(14) ?
N1T H1TA . 0.8800 ?
N1T H1TB . 0.8800 ?
N1T C1T . 1.340(3) ?
N2 H2 . 0.8800 ?
N2 C3 . 1.357(4) ?
N2 C1 . 1.363(4) ?
C4 H4 . 0.9500 ?
C4 C3 4_565 1.381(4) ?
C4 C3 . 1.381(4) ?
C3 C7 . 1.485(4) ?
C7 H7A . 0.9800 ?
C7 H7B . 0.9800 ?
C7 H7C . 0.9800 ?

loop_
_geom_hbond_atom_site_label_D
_geom_hbond_atom_site_label_H
_geom_hbond_atom_site_label_A
_geom_hbond_site_symmetry_A
_geom_hbond_distance_DH
_geom_hbond_distance_HA
_geom_hbond_distance_DA
_geom_hbond_angle_DHA
_geom_hbond_publ_flag
N1T H1TA F1 . 0.88 1.99 2.874(4) 179.2 yes
N1T H1TB S1T 3_667 0.88 2.66 3.528(3) 169.9 yes
N2 H2 F1 . 0.88 1.76 2.610(4) 162.7 yes

_cod_database_fobs_code 2022137
